data_7249506
loop_
_publ_author_name
'Wang, Xue-Ting'
'Lv, Fang-Wen'
'Qin, Hang'
'Dai, Xin-Tong'
'Jin, Shan'
'Zheng, Xiu-Ying'

_publ_section_title
;
 Amplified circularly polarized luminescence of chiral lanthanide-based
 chains through helical assembly
;
_journal_issue 47
_journal_name_full CrystEngComm
_journal_page_first 6676
_journal_page_last 6682
_journal_paper_doi 10.1039/D4CE00957F
_journal_volume 26
_journal_year 2024
_chemical_absolute_configuration ad
_chemical_formula_moiety 'C18 H22 O8 Tb, Cl O4'
_chemical_formula_sum 'C18 H22 Cl O12 Tb'
_chemical_formula_weight 624.72
_space_group_crystal_system orthorhombic
_space_group_IT_number 19
_space_group_name_Hall 'P 2ac 2ab'
_space_group_name_H-M_alt 'P 21 21 21'
_atom_sites_solution_hydrogens mixed
_audit_creation_date 2024-07-18
_audit_creation_method
;
Olex2 1.2
(compiled 2018.05.29 svn.r3508 for OlexSys, GUI svn.r5506)
;
_audit_update_record
;
2024-08-27 deposited with the CCDC.	2024-10-28 downloaded from the CCDC.
;
_cell_angle_alpha 90
_cell_angle_beta 90
_cell_angle_gamma 90
_cell_formula_units_Z 4
_cell_length_a 18.7948(7)
_cell_length_b 18.9335(7)
_cell_length_c 6.2122(3)
_cell_measurement_reflns_used 15408
_cell_measurement_temperature 120
_cell_measurement_theta_max 69.92
_cell_measurement_theta_min 3.31
_cell_volume 2210.62(16)
_computing_cell_refinement
;
X-Area Recipe 1.37.0.0 (STOE, 2021)
;
_computing_data_collection
;
X-Area Pilatus3_SV 1.31.175.0 (STOE, 2021)
;
_computing_data_reduction
;
X-Area Integrate 2.5.1.0 (STOE, 2021)
X-Area LANA 2.6.2.0 (STOE, 2021)
;
_computing_molecular_graphics 'Olex2 (Dolomanov et al., 2009)'
_computing_publication_material 'Olex2 (Dolomanov et al., 2009)'
_computing_structure_refinement 'ShelXL (Sheldrick, 2015)'
_computing_structure_solution 'SHELXT 2014/5 (Sheldrick, 2014)'
_diffrn_ambient_temperature 120
_diffrn_detector_area_resol_mean 5.81
_diffrn_detector_type 'DECTRIS PILATUS 300K'
_diffrn_measured_fraction_theta_full 0.994
_diffrn_measured_fraction_theta_max 0.989
_diffrn_measurement_details
;
 936 frames, detector distance = 40 mm
;
_diffrn_measurement_device 'Eulerian 4-circle diffractometer'
_diffrn_measurement_device_type 'STOE STADIVARI'
_diffrn_measurement_method 'rotation method, \w scans'
_diffrn_radiation_type CuK\a
_diffrn_radiation_wavelength 1.54186
_diffrn_reflns_av_R_equivalents 0.0362
_diffrn_reflns_av_unetI/netI 0.0399
_diffrn_reflns_Laue_measured_fraction_full 0.994
_diffrn_reflns_Laue_measured_fraction_max 0.989
_diffrn_reflns_limit_h_max 22
_diffrn_reflns_limit_h_min -21
_diffrn_reflns_limit_k_max 14
_diffrn_reflns_limit_k_min -22
_diffrn_reflns_limit_l_max 6
_diffrn_reflns_limit_l_min -7
_diffrn_reflns_number 10911
_diffrn_reflns_point_group_measured_fraction_full 0.977
_diffrn_reflns_point_group_measured_fraction_max 0.964
_diffrn_reflns_theta_full 67.686
_diffrn_reflns_theta_max 69.372
_diffrn_reflns_theta_min 3.313
_exptl_absorpt_coefficient_mu 17.411
_exptl_absorpt_correction_T_max 1.0000
_exptl_absorpt_correction_T_min 1.0000
_exptl_absorpt_correction_type multi-scan
_exptl_absorpt_process_details
;
STOE LANA, absorption correction by scaling of reflection intensities.
J. Koziskova, F. Hahn, J. Richter, J. Kozisek, "Comparison of different
absorption corrections on the model structure of tetrakis(\m~2~-acetato)-
diaqua-di-copper(II)", Acta Chimica Slovaca, vol. 9, no. 2, 2016, pp. 136 - 140.
;
_exptl_crystal_colour colourless
_exptl_crystal_colour_primary colourless
_exptl_crystal_density_diffrn 1.877
_exptl_crystal_density_method 'not measured'
_exptl_crystal_description block
_exptl_crystal_F_000 1232
_exptl_crystal_size_max 0.04
_exptl_crystal_size_mid 0.02
_exptl_crystal_size_min 0.02
_refine_diff_density_max 2.817
_refine_diff_density_min -1.394
_refine_diff_density_rms 0.143
_refine_ls_abs_structure_details
;
 Flack x determined using 1437 quotients [(I+)-(I-)]/[(I+)+(I-)]
 (Parsons, Flack and Wagner, Acta Cryst. B69 (2013) 249-259).
;
_refine_ls_abs_structure_Flack -0.015(6)
_refine_ls_extinction_method none
_refine_ls_goodness_of_fit_ref 1.034
_refine_ls_hydrogen_treatment constr
_refine_ls_matrix_type full
_refine_ls_number_parameters 319
_refine_ls_number_reflns 4000
_refine_ls_number_restraints 42
_refine_ls_restrained_S_all 1.043
_refine_ls_R_factor_all 0.0467
_refine_ls_R_factor_gt 0.0429
_refine_ls_shift/su_max 0.001
_refine_ls_shift/su_mean 0.000
_refine_ls_structure_factor_coef Fsqd
_refine_ls_weighting_details 'w=1/[\s^2^(Fo^2^)+(0.0903P)^2^+1.0116P] where P=(Fo^2^+2Fc^2^)/3'
_refine_ls_weighting_scheme calc
_refine_ls_wR_factor_gt 0.1119
_refine_ls_wR_factor_ref 0.1149
_reflns_Friedel_coverage 0.683
_reflns_Friedel_fraction_full 0.952
_reflns_Friedel_fraction_max 0.929
_reflns_number_gt 3768
_reflns_number_total 4000
_reflns_threshold_expression 'I > 2\s(I)'
_cod_data_source_file d4ce00957f2.cif
_cod_data_source_block S-Tb
_cod_depositor_comments 'Adding full bibliography for 7249504--7249511.cif.'
_cod_database_code 7249506
_shelx_shelxl_version_number 2018/3
_shelx_space_group_comment
;
The symmetry employed for this shelxl refinement is uniquely defined
by the following loop, which should always be used as a source of
symmetry information in preference to the above space-group names.
They are only intended as comments.
;
_shelx_estimated_absorpt_t_max 0.722
_shelx_estimated_absorpt_t_min 0.543
_olex2_refinement_description
;
1. Fixed Uiso
 At 1.2 times of:
  All C(H) groups
 At 1.5 times of:
  All C(H,H,H) groups, All O(H,H) groups
2. Uiso/Uaniso restraints and constraints
Uanis(O11) \\sim Ueq, Uanis(C18) \\sim Ueq, Uanis(C17) \\sim Ueq, Uanis(C16)
\\sim Ueq, Uanis(C10) \\sim Ueq, Uanis(O15) \\sim Ueq, Uanis(O12) \\sim Ueq:
with sigma of 0.01 and sigma for terminal atoms of 0.02
3. Others
 Fixed Sof: O10(0.5) O11(0.5) O12(0.5) O13(0.5) O14(0.5) O15(0.5)
4.a Riding coordinates:
 O3(H3A,H3B)
4.b Rotating group:
 O7(H7A,H7B)
4.c Ternary CH refined with riding coordinates:
 C8(H8), C13(H13)
4.d Aromatic/amide H refined with riding coordinates:
 C1(H1), C4(H4), C5(H5), C9(H9), C10(H10), C14(H14), C15(H15), C16(H16),
 C17(H17), C18(H18)
4.e Idealised Me refined as rotating group:
 C7(H7C,H7D,H7E), C11(H11A,H11B,H11C)
;
_olex2_submission_special_instructions 'No special instructions were received'

loop_
_space_group_symop_operation_xyz
'x, y, z'
'-x+1/2, -y, z+1/2'
'-x, y+1/2, -z+1/2'
'x+1/2, -y+1/2, -z'

loop_
_atom_site_label
_atom_site_type_symbol
_atom_site_fract_x
_atom_site_fract_y
_atom_site_fract_z
_atom_site_U_iso_or_equiv
_atom_site_adp_type
_atom_site_occupancy
_atom_site_site_symmetry_order
_atom_site_calc_flag
_atom_site_refinement_flags_posn
_atom_site_refinement_flags_adp
_atom_site_refinement_flags_occupancy
_atom_site_disorder_assembly
_atom_site_disorder_group
Tb1 Tb 0.28382(3) 0.64110(2) 0.57288(8) 0.00933(18) Uani 1 1 d . . . . .
Cl1 Cl 0.53155(13) 0.69942(14) 1.1353(4) 0.0263(6) Uani 1 1 d . . . . .
O1 O 0.1336(3) 0.4568(3) -0.0132(10) 0.0153(13) Uani 1 1 d . . . . .
O2 O 0.2523(3) 0.7591(3) 1.4288(10) 0.0159(12) Uani 1 1 d . . . . .
O3 O 0.3995(3) 0.6889(4) 0.6140(11) 0.0202(15) Uani 1 1 d . . . . .
H3A H 0.403734 0.724951 0.533338 0.030 Uiso 1 1 d R . . . .
H3B H 0.404164 0.705011 0.740998 0.030 Uiso 1 1 d R . . . .
O4 O 0.2230(3) 0.4544(3) 0.3047(10) 0.0137(12) Uani 1 1 d . . . . .
O5 O 0.2815(4) 0.7027(3) 0.8928(9) 0.0182(13) Uani 1 1 d . . . . .
O6 O 0.2112(4) 0.5698(3) 0.3710(10) 0.0198(14) Uani 1 1 d . . . . .
O7 O 0.1587(4) 0.6557(3) 0.6618(11) 0.0203(15) Uani 1 1 d . . . . .
H7A H 0.132315 0.646734 0.550155 0.030 Uiso 1 1 d GR . . . .
H7B H 0.149538 0.699736 0.689943 0.030 Uiso 1 1 d GR . . . .
O8 O 0.3159(4) 0.6635(3) 1.2149(10) 0.0152(13) Uani 1 1 d . . . . .
O9 O 0.5923(4) 0.7418(4) 1.0812(14) 0.0312(17) Uani 1 1 d . . . . .
C1 C 0.3709(5) 0.9175(5) 1.0564(18) 0.024(2) Uani 1 1 d . . . . .
H1 H 0.420579 0.926859 1.054934 0.029 Uiso 1 1 calc R . . . .
C2 C 0.0706(5) 0.5457(5) 0.2015(15) 0.0171(19) Uani 1 1 d . . . . .
C3 C 0.2736(5) 0.8388(4) 1.1236(13) 0.0151(19) Uani 1 1 d . . . . .
C4 C 0.2260(5) 0.8920(5) 1.0605(15) 0.0196(19) Uani 1 1 d . . . . .
H4 H 0.176261 0.883226 1.063103 0.024 Uiso 1 1 calc R . . . .
C5 C 0.0251(5) 0.4959(6) 0.2954(16) 0.024(2) Uani 1 1 d . . . . .
H5 H 0.034733 0.446808 0.282761 0.029 Uiso 1 1 calc R . . . .
C6 C 0.2847(5) 0.7061(4) 1.0947(14) 0.0129(16) Uani 1 1 d . . . . .
C7 C 0.0922(5) 0.4653(5) -0.2110(15) 0.0183(19) Uani 1 1 d . . . . .
H7C H 0.113904 0.502006 -0.300713 0.027 Uiso 1 1 calc GR . . . .
H7D H 0.043367 0.479005 -0.174590 0.027 Uiso 1 1 calc GR . . . .
H7E H 0.091536 0.420525 -0.290166 0.027 Uiso 1 1 calc GR . . . .
C8 C 0.2451(5) 0.7680(5) 1.1986(14) 0.0126(17) Uani 1 1 d . . . . .
H8 H 0.193540 0.764764 1.159684 0.015 Uiso 1 1 calc R . . . .
C9 C 0.3459(5) 0.8519(5) 1.1194(15) 0.021(2) Uani 1 1 d . . . . .
H9 H 0.378487 0.815913 1.159815 0.026 Uiso 1 1 calc R . . . .
C10 C 0.0561(6) 0.6169(6) 0.219(2) 0.032(3) Uani 1 1 d . U . . .
H10 H 0.086965 0.650772 0.155740 0.039 Uiso 1 1 calc R . . . .
C11 C 0.2160(7) 0.8130(5) 1.5481(17) 0.030(2) Uani 1 1 d . . . . .
H11A H 0.165264 0.812087 1.512308 0.045 Uiso 1 1 calc GR . . . .
H11B H 0.235924 0.859247 1.511100 0.045 Uiso 1 1 calc GR . . . .
H11C H 0.222133 0.804393 1.702599 0.045 Uiso 1 1 calc GR . . . .
C12 C 0.1960(4) 0.5140(5) 0.2698(14) 0.0111(17) Uani 1 1 d . . . . .
C13 C 0.1391(4) 0.5222(4) 0.0969(15) 0.0118(16) Uani 1 1 d . . . . .
H13 H 0.154753 0.559263 -0.007461 0.014 Uiso 1 1 calc R . . . .
C14 C 0.3230(7) 0.9695(6) 0.9953(18) 0.031(3) Uani 1 1 d . . . . .
H14 H 0.340229 1.014645 0.953306 0.037 Uiso 1 1 calc R . . . .
C15 C 0.2512(6) 0.9569(5) 0.9946(16) 0.025(2) Uani 1 1 d . . . . .
H15 H 0.218958 0.992556 0.949129 0.030 Uiso 1 1 calc R . . . .
C16 C -0.0039(8) 0.6387(9) 0.331(2) 0.050(3) Uani 1 1 d . U . . .
H16 H -0.013869 0.687719 0.342541 0.060 Uiso 1 1 calc R . . . .
C17 C -0.0348(6) 0.5197(8) 0.408(2) 0.043(3) Uani 1 1 d . U . . .
H17 H -0.065988 0.486604 0.473914 0.052 Uiso 1 1 calc R . . . .
C18 C -0.0487(7) 0.5916(8) 0.424(2) 0.051(4) Uani 1 1 d . U . . .
H18 H -0.089414 0.607731 0.500029 0.061 Uiso 1 1 calc R . . . .
O10 O 0.4880(11) 0.7379(9) 1.284(4) 0.042(5) Uani 0.5 1 d . . P A 2
O11 O 0.5170(9) 0.7035(15) 1.350(3) 0.053(6) Uani 0.5 1 d . U P A 1
O12 O 0.5449(12) 0.6319(10) 1.056(5) 0.066(6) Uani 0.5 1 d . U P A 1
O13 O 0.4960(11) 0.6781(10) 0.951(3) 0.044(4) Uani 0.5 1 d . . P A 2
O14 O 0.5568(9) 0.6346(8) 1.248(3) 0.038(4) Uani 0.5 1 d . . P A 2
O15 O 0.4668(10) 0.7265(13) 1.011(3) 0.056(6) Uani 0.5 1 d . U P A 1

loop_
_atom_site_aniso_label
_atom_site_aniso_U_11
_atom_site_aniso_U_22
_atom_site_aniso_U_33
_atom_site_aniso_U_23
_atom_site_aniso_U_13
_atom_site_aniso_U_12
Tb1 0.0112(2) 0.0078(3) 0.0089(3) -0.0003(2) 0.0000(2) -0.0006(2)
Cl1 0.0164(11) 0.0330(13) 0.0295(13) -0.0082(10) 0.0015(9) -0.0085(10)
O1 0.017(3) 0.014(3) 0.015(3) -0.005(2) -0.007(2) 0.001(2)
O2 0.026(3) 0.013(3) 0.008(3) 0.001(3) 0.002(3) 0.004(2)
O3 0.019(3) 0.020(3) 0.021(4) -0.007(3) -0.005(3) -0.008(3)
O4 0.015(3) 0.010(3) 0.016(3) -0.004(2) -0.006(3) 0.003(2)
O5 0.030(3) 0.016(3) 0.009(3) -0.001(2) -0.003(3) -0.002(3)
O6 0.017(3) 0.017(3) 0.025(3) -0.010(3) -0.007(3) 0.002(3)
O7 0.020(3) 0.017(4) 0.023(3) -0.006(3) 0.006(3) -0.001(3)
O8 0.022(3) 0.016(3) 0.008(3) 0.004(2) -0.002(3) 0.007(3)
O9 0.018(3) 0.043(4) 0.033(4) -0.012(4) 0.004(3) -0.012(3)
C1 0.023(5) 0.025(5) 0.026(5) -0.004(5) 0.004(5) -0.007(4)
C2 0.012(4) 0.025(5) 0.014(4) -0.001(4) -0.004(4) 0.005(4)
C3 0.030(5) 0.011(4) 0.005(4) -0.001(3) 0.001(3) 0.001(4)
C4 0.026(5) 0.021(5) 0.012(4) -0.004(4) -0.002(4) 0.006(4)
C5 0.018(5) 0.042(6) 0.014(5) 0.007(4) 0.003(4) 0.001(4)
C6 0.017(4) 0.008(4) 0.014(4) 0.000(3) 0.007(4) -0.004(3)
C7 0.024(5) 0.019(5) 0.012(4) -0.001(4) -0.007(4) 0.003(4)
C8 0.015(4) 0.012(4) 0.011(4) -0.001(3) -0.001(3) 0.000(3)
C9 0.024(5) 0.019(5) 0.021(5) 0.000(4) -0.003(4) 0.002(4)
C10 0.031(5) 0.026(5) 0.040(6) -0.015(4) -0.015(5) 0.008(4)
C11 0.051(6) 0.018(5) 0.020(5) 0.001(4) 0.010(6) 0.010(5)
C12 0.011(4) 0.011(4) 0.010(4) -0.007(3) 0.003(3) 0.003(3)
C13 0.012(4) 0.009(4) 0.014(4) 0.001(3) -0.003(4) 0.000(3)
C14 0.054(8) 0.017(5) 0.022(5) 0.004(4) 0.003(5) -0.002(5)
C15 0.038(6) 0.020(5) 0.017(5) 0.006(4) 0.001(4) 0.007(4)
C16 0.045(6) 0.054(7) 0.050(7) -0.020(7) -0.019(6) 0.032(6)
C17 0.018(5) 0.085(8) 0.027(6) 0.008(6) 0.002(5) 0.006(5)
C18 0.039(6) 0.084(9) 0.029(6) -0.017(6) 0.005(6) 0.036(6)
O10 0.037(11) 0.030(9) 0.059(13) -0.006(9) 0.016(10) 0.012(8)
O11 0.012(8) 0.118(17) 0.030(9) -0.004(10) 0.008(7) -0.018(10)
O12 0.064(12) 0.034(10) 0.100(17) -0.014(12) 0.029(12) -0.009(9)
O13 0.053(11) 0.049(10) 0.028(9) -0.004(8) -0.030(9) -0.017(9)
O14 0.041(9) 0.022(8) 0.051(11) 0.018(8) -0.008(8) -0.004(7)
O15 0.026(9) 0.091(15) 0.050(11) -0.019(10) -0.017(8) 0.001(10)

loop_
_atom_type_symbol
_atom_type_description
_atom_type_scat_dispersion_real
_atom_type_scat_dispersion_imag
_atom_type_scat_source
C C 0.0181 0.0091 'International Tables Vol C Tables 4.2.6.8 and 6.1.1.4'
H H 0.0000 0.0000 'International Tables Vol C Tables 4.2.6.8 and 6.1.1.4'
Cl Cl 0.3639 0.7018 'International Tables Vol C Tables 4.2.6.8 and 6.1.1.4'
O O 0.0492 0.0322 'International Tables Vol C Tables 4.2.6.8 and 6.1.1.4'
Tb Tb -9.1472 9.1891 'International Tables Vol C Tables 4.2.6.8 and 6.1.1.4'

loop_
_geom_angle_atom_site_label_1
_geom_angle_atom_site_label_2
_geom_angle_atom_site_label_3
_geom_angle
_geom_angle_site_symmetry_1
_geom_angle_site_symmetry_3
_geom_angle_publ_flag
O1 Tb1 O2 138.3(2) 2_565 1_554 ?
O3 Tb1 O1 74.6(2) . 2_565 ?
O3 Tb1 O2 85.0(2) . 1_554 ?
O3 Tb1 O7 145.0(2) . . ?
O4 Tb1 O1 65.4(2) 2_565 2_565 ?
O4 Tb1 O2 156.2(2) 2_565 1_554 ?
O4 Tb1 O3 106.4(2) 2_565 . ?
O4 Tb1 O7 83.9(2) 2_565 . ?
O4 Tb1 O8 138.3(2) 2_565 1_554 ?
O5 Tb1 O1 125.3(2) . 2_565 ?
O5 Tb1 O2 81.4(2) . 1_554 ?
O5 Tb1 O3 74.4(2) . . ?
O5 Tb1 O4 81.8(2) . 2_565 ?
O5 Tb1 O7 74.2(2) . . ?
O5 Tb1 O8 137.0(2) . 1_554 ?
O6 Tb1 O1 79.3(2) . 2_565 ?
O6 Tb1 O2 101.0(2) . 1_554 ?
O6 Tb1 O3 146.1(2) . . ?
O6 Tb1 O4 81.2(2) . 2_565 ?
O6 Tb1 O5 139.3(2) . . ?
O6 Tb1 O7 67.4(2) . . ?
O6 Tb1 O8 74.9(2) . 1_554 ?
O7 Tb1 O1 137.8(2) . 2_565 ?
O7 Tb1 O2 75.4(2) . 1_554 ?
O8 Tb1 O1 76.7(2) 1_554 2_565 ?
O8 Tb1 O2 63.6(2) 1_554 1_554 ?
O8 Tb1 O3 78.3(2) 1_554 . ?
O8 Tb1 O7 116.3(2) 1_554 . ?
O9 Cl1 O10 108.7(8) . . ?
O9 Cl1 O14 108.4(7) . . ?
O9 Cl1 O15 109.1(9) . . ?
O10 Cl1 O14 107.3(12) . . ?
O11 Cl1 O9 110.9(9) . . ?
O11 Cl1 O12 115.7(17) . . ?
O11 Cl1 O15 108.4(12) . . ?
O12 Cl1 O9 106.6(9) . . ?
O12 Cl1 O15 105.9(15) . . ?
O13 Cl1 O9 110.7(9) . . ?
O13 Cl1 O10 114.0(13) . . ?
O13 Cl1 O14 107.5(11) . . ?
C7 O1 Tb1 126.6(5) . 2_564 ?
C13 O1 Tb1 120.3(5) . 2_564 ?
C13 O1 C7 110.4(7) . . ?
C8 O2 Tb1 118.9(5) . 1_556 ?
C11 O2 Tb1 124.6(5) . 1_556 ?
C11 O2 C8 112.6(7) . . ?
C12 O4 Tb1 124.9(5) . 2_564 ?
C6 O5 Tb1 152.2(6) . . ?
C12 O6 Tb1 154.2(6) . . ?
C6 O8 Tb1 124.4(6) . 1_556 ?
C9 C1 C14 119.6(10) . . ?
C5 C2 C13 120.0(9) . . ?
C10 C2 C5 120.3(10) . . ?
C10 C2 C13 119.5(9) . . ?
C4 C3 C8 119.6(9) . . ?
C9 C3 C4 119.5(9) . . ?
C9 C3 C8 120.8(8) . . ?
C15 C4 C3 120.3(10) . . ?
C17 C5 C2 118.9(12) . . ?
O5 C6 C8 115.8(8) . . ?
O8 C6 O5 126.1(8) . . ?
O8 C6 C8 118.2(7) . . ?
O2 C8 C3 111.9(7) . . ?
O2 C8 C6 106.4(7) . . ?
C3 C8 C6 112.1(7) . . ?
C3 C9 C1 120.0(9) . . ?
C2 C10 C16 119.4(13) . . ?
O4 C12 O6 125.0(8) . . ?
O4 C12 C13 119.8(7) . . ?
O6 C12 C13 115.2(7) . . ?
O1 C13 C2 113.8(7) . . ?
O1 C13 C12 107.6(6) . . ?
C2 C13 C12 108.9(7) . . ?
C15 C14 C1 121.1(10) . . ?
C14 C15 C4 119.5(10) . . ?
C18 C16 C10 121.6(13) . . ?
C18 C17 C5 120.1(13) . . ?
C16 C18 C17 119.8(11) . . ?

loop_
_geom_bond_atom_site_label_1
_geom_bond_atom_site_label_2
_geom_bond_distance
_geom_bond_site_symmetry_2
_geom_bond_publ_flag
Tb1 O1 2.476(6) 2_565 ?
Tb1 O2 2.479(6) 1_554 ?
Tb1 O3 2.369(6) . ?
Tb1 O4 2.315(6) 2_565 ?
Tb1 O5 2.305(6) . ?
Tb1 O6 2.292(6) . ?
Tb1 O7 2.432(7) . ?
Tb1 O8 2.343(6) 1_554 ?
Cl1 O9 1.435(7) . ?
Cl1 O10 1.436(17) . ?
Cl1 O11 1.365(18) . ?
Cl1 O12 1.39(2) . ?
Cl1 O13 1.386(15) . ?
Cl1 O14 1.489(15) . ?
Cl1 O15 1.531(19) . ?
O1 C7 1.464(11) . ?
O1 C13 1.417(10) . ?
O2 C8 1.446(11) . ?
O2 C11 1.433(11) . ?
O4 C12 1.257(11) . ?
O5 C6 1.257(11) . ?
O6 C12 1.263(10) . ?
O8 C6 1.244(11) . ?
C1 C9 1.384(14) . ?
C1 C14 1.387(16) . ?
C2 C5 1.401(14) . ?
C2 C10 1.380(15) . ?
C2 C13 1.510(12) . ?
C3 C4 1.403(13) . ?
C3 C8 1.517(12) . ?
C3 C9 1.382(14) . ?
C4 C15 1.379(14) . ?
C5 C17 1.401(16) . ?
C6 C8 1.532(12) . ?
C10 C16 1.387(19) . ?
C12 C13 1.523(12) . ?
C14 C15 1.371(17) . ?
C16 C18 1.36(2) . ?
C17 C18 1.39(2) . ?

loop_
_geom_torsion_atom_site_label_1
_geom_torsion_atom_site_label_2
_geom_torsion_atom_site_label_3
_geom_torsion_atom_site_label_4
_geom_torsion
_geom_torsion_site_symmetry_1
_geom_torsion_site_symmetry_2
_geom_torsion_site_symmetry_3
_geom_torsion_site_symmetry_4
_geom_torsion_publ_flag
Tb1 O1 C13 C2 -125.5(6) 2_564 . . . ?
Tb1 O1 C13 C12 -4.7(9) 2_564 . . . ?
Tb1 O2 C8 C3 -142.3(6) 1_556 . . . ?
Tb1 O2 C8 C6 -19.6(9) 1_556 . . . ?
Tb1 O4 C12 O6 -164.6(7) 2_564 . . . ?
Tb1 O4 C12 C13 16.6(11) 2_564 . . . ?
Tb1 O5 C6 O8 26(2) . . . . ?
Tb1 O5 C6 C8 -153.3(10) . . . . ?
Tb1 O6 C12 O4 25(2) . . . . ?
Tb1 O6 C12 C13 -156.3(10) . . . . ?
Tb1 O8 C6 O5 -152.7(7) 1_556 . . . ?
Tb1 O8 C6 C8 26.2(11) 1_556 . . . ?
O4 C12 C13 O1 -6.6(11) . . . . ?
O4 C12 C13 C2 117.2(9) . . . . ?
O5 C6 C8 O2 176.7(7) . . . . ?
O5 C6 C8 C3 -60.7(10) . . . . ?
O6 C12 C13 O1 174.5(7) . . . . ?
O6 C12 C13 C2 -61.7(10) . . . . ?
O8 C6 C8 O2 -2.3(11) . . . . ?
O8 C6 C8 C3 120.3(9) . . . . ?
C1 C14 C15 C4 1.5(17) . . . . ?
C2 C5 C17 C18 0.5(17) . . . . ?
C2 C10 C16 C18 0.3(19) . . . . ?
C3 C4 C15 C14 -1.3(15) . . . . ?
C4 C3 C8 O2 -106.9(9) . . . . ?
C4 C3 C8 C6 133.7(8) . . . . ?
C4 C3 C9 C1 1.0(14) . . . . ?
C5 C2 C10 C16 0.0(16) . . . . ?
C5 C2 C13 O1 36.8(12) . . . . ?
C5 C2 C13 C12 -83.3(10) . . . . ?
C5 C17 C18 C16 0(2) . . . . ?
C7 O1 C13 C2 72.0(9) . . . . ?
C7 O1 C13 C12 -167.2(7) . . . . ?
C8 C3 C4 C15 179.2(8) . . . . ?
C8 C3 C9 C1 -178.2(9) . . . . ?
C9 C1 C14 C15 -0.5(17) . . . . ?
C9 C3 C4 C15 0.0(14) . . . . ?
C9 C3 C8 O2 72.2(10) . . . . ?
C9 C3 C8 C6 -47.2(11) . . . . ?
C10 C2 C5 C17 -0.4(15) . . . . ?
C10 C2 C13 O1 -148.4(9) . . . . ?
C10 C2 C13 C12 91.5(10) . . . . ?
C10 C16 C18 C17 0(2) . . . . ?
C11 O2 C8 C3 58.7(10) . . . . ?
C11 O2 C8 C6 -178.6(8) . . . . ?
C13 C2 C5 C17 174.3(10) . . . . ?
C13 C2 C10 C16 -174.7(10) . . . . ?
C14 C1 C9 C3 -0.7(16) . . . . ?
